data_2230663
loop_
_publ_author_name
'Sun, Li-Xia'
'Yu, Yun-Dan'
'Wei, Guo-Ying'

_publ_section_title
;
 4-[(<i>E</i>)-(2,3-Dichlorobenzylidene)amino]phenol
;
_journal_coeditor_code HB5895
_journal_issue 7
_journal_name_full 'Acta Crystallographica Section E'
_journal_page_first o1564
_journal_paper_doi 10.1107/S1600536811019933
_journal_volume 67
_journal_year 2011
_chemical_formula_iupac 'C13 H9 Cl2 N O'
_chemical_formula_moiety 'C13 H9 Cl2 N O'
_chemical_formula_sum 'C13 H9 Cl2 N O'
_chemical_formula_weight 266.11
_chemical_name_systematic
;
4-[(<i>E</i>)-(2,3-Dichlorobenzylidene)amino]phenol
;
_space_group_IT_number 19
_symmetry_cell_setting orthorhombic
_symmetry_space_group_name_Hall 'P 2ac 2ab'
_symmetry_space_group_name_H-M 'P 21 21 21'
_atom_sites_solution_hydrogens geom
_atom_sites_solution_primary direct
_atom_sites_solution_secondary difmap
_audit_creation_method SHELXL-97
_cell_angle_alpha 90.00
_cell_angle_beta 90.00
_cell_angle_gamma 90.00
_cell_formula_units_Z 4
_cell_length_a 6.049(4)
_cell_length_b 10.038(6)
_cell_length_c 19.645(12)
_cell_measurement_reflns_used 2869
_cell_measurement_temperature 296(2)
_cell_measurement_theta_max 27.22
_cell_measurement_theta_min 2.28
_cell_volume 1192.8(13)
_computing_cell_refinement 'SAINT (Bruker, 2004)'
_computing_data_collection 'APEX2 (Bruker, 2004)'
_computing_data_reduction 'SAINT (Bruker, 2004)'
_computing_molecular_graphics 'SHELXTL (Sheldrick, 2008)'
_computing_publication_material 'SHELXTL (Sheldrick, 2008)'
_computing_structure_refinement 'SHELXL97 (Sheldrick, 2008)'
_computing_structure_solution 'SHELXS97 (Sheldrick, 2008)'
_diffrn_ambient_temperature 296(2)
_diffrn_measured_fraction_theta_full 0.993
_diffrn_measured_fraction_theta_max 0.993
_diffrn_measurement_device_type 'Bruker APEXII CCD'
_diffrn_measurement_method '\f and \w'
_diffrn_radiation_monochromator graphite
_diffrn_radiation_source 'fine-focus sealed tube'
_diffrn_radiation_type MoK\a
_diffrn_radiation_wavelength 0.71073
_diffrn_reflns_av_R_equivalents 0.0368
_diffrn_reflns_av_sigmaI/netI 0.0443
_diffrn_reflns_limit_h_max 7
_diffrn_reflns_limit_h_min -7
_diffrn_reflns_limit_k_max 12
_diffrn_reflns_limit_k_min -8
_diffrn_reflns_limit_l_max 21
_diffrn_reflns_limit_l_min -23
_diffrn_reflns_number 4853
_diffrn_reflns_theta_full 25.50
_diffrn_reflns_theta_max 25.50
_diffrn_reflns_theta_min 2.28
_diffrn_standards_decay_% 0
_diffrn_standards_interval_count 200
_diffrn_standards_interval_time 120
_diffrn_standards_number 3
_exptl_absorpt_coefficient_mu 0.524
_exptl_absorpt_correction_T_max 0.898
_exptl_absorpt_correction_T_min 0.880
_exptl_absorpt_correction_type multi-scan
_exptl_absorpt_process_details '(SADABS; Bruker, 2004)'
_exptl_crystal_colour yellow
_exptl_crystal_density_diffrn 1.482
_exptl_crystal_density_method 'not measured'
_exptl_crystal_description block
_exptl_crystal_F_000 544
_exptl_crystal_size_max 0.25
_exptl_crystal_size_mid 0.23
_exptl_crystal_size_min 0.21
_refine_diff_density_max 0.147
_refine_diff_density_min -0.143
_refine_ls_abs_structure_details 'Flack (1983), 869 Friedel pairs'
_refine_ls_abs_structure_Flack 0.04(6)
_refine_ls_extinction_coef 0.073(4)
_refine_ls_extinction_expression Fc^*^=kFc[1+0.001xFc^2^\l^3^/sin(2\q)]^-1/4^
_refine_ls_extinction_method 'SHELXL97 (Sheldrick, 2008)'
_refine_ls_goodness_of_fit_ref 1.166
_refine_ls_hydrogen_treatment constr
_refine_ls_matrix_type full
_refine_ls_number_parameters 156
_refine_ls_number_reflns 2184
_refine_ls_number_restraints 0
_refine_ls_restrained_S_all 1.166
_refine_ls_R_factor_all 0.0346
_refine_ls_R_factor_gt 0.0301
_refine_ls_shift/su_max 0.000
_refine_ls_shift/su_mean 0.000
_refine_ls_structure_factor_coef Fsqd
_refine_ls_weighting_details 'calc w=1/[\s^2^(Fo^2^)+(0.0269P)^2^] where P=(Fo^2^+2Fc^2^)/3'
_refine_ls_weighting_scheme calc
_refine_ls_wR_factor_gt 0.0705
_refine_ls_wR_factor_ref 0.0724
_reflns_number_gt 1998
_reflns_number_total 2184
_reflns_threshold_expression I>2\s(I)
_cod_data_source_file hb5895.cif
_cod_data_source_block I
_cod_database_code 2230663
_cod_database_fobs_code 2230663

loop_
_symmetry_equiv_pos_as_xyz
'x, y, z'
'-x+1/2, -y, z+1/2'
'-x, y+1/2, -z+1/2'
'x+1/2, -y+1/2, -z'

loop_
_atom_site_type_symbol
_atom_site_label
_atom_site_fract_x
_atom_site_fract_y
_atom_site_fract_z
_atom_site_U_iso_or_equiv
_atom_site_adp_type
_atom_site_calc_flag
_atom_site_refinement_flags
_atom_site_occupancy
_atom_site_symmetry_multiplicity
_atom_site_disorder_assembly
_atom_site_disorder_group
C C1 0.6782(4) 0.13161(18) 0.30064(9) 0.0315(5) Uani d . 1 1 . .
C C2 0.8717(4) 0.2032(2) 0.29247(10) 0.0380(5) Uani d . 1 1 . .
H H2 0.9883 0.1903 0.3226 0.046 Uiso calc R 1 1 . .
C C3 0.8932(4) 0.2937(2) 0.23991(10) 0.0353(5) Uani d . 1 1 . .
H H3 1.0241 0.3413 0.2347 0.042 Uiso calc R 1 1 . .
C C4 0.7192(3) 0.31355(18) 0.19496(10) 0.0305(5) Uani d . 1 1 . .
C C5 0.5261(4) 0.2441(2) 0.20450(11) 0.0389(5) Uani d . 1 1 . .
H H5 0.4074 0.2593 0.1754 0.047 Uiso calc R 1 1 . .
C C6 0.5046(4) 0.1522(2) 0.25642(11) 0.0380(5) Uani d . 1 1 . .
H H6 0.3739 0.1045 0.2615 0.046 Uiso calc R 1 1 . .
C C7 0.9040(4) 0.3995(2) 0.10174(10) 0.0305(5) Uani d . 1 1 . .
H H7 1.0160 0.3406 0.1138 0.037 Uiso calc R 1 1 . .
C C8 0.9356(3) 0.48183(19) 0.04113(10) 0.0302(5) Uani d . 1 1 . .
C C9 0.7862(4) 0.5815(2) 0.02412(11) 0.0404(5) Uani d . 1 1 . .
H H9 0.6685 0.5997 0.0531 0.049 Uiso calc R 1 1 . .
C C10 0.8097(4) 0.6539(2) -0.03507(13) 0.0528(6) Uani d . 1 1 . .
H H10 0.7081 0.7203 -0.0457 0.063 Uiso calc R 1 1 . .
C C11 0.9837(5) 0.6281(2) -0.07860(12) 0.0502(6) Uani d . 1 1 . .
H H11 0.9987 0.6761 -0.1188 0.060 Uiso calc R 1 1 . .
C C12 1.1338(4) 0.5315(2) -0.06226(10) 0.0392(5) Uani d . 1 1 . .
C C13 1.1149(4) 0.45927(17) -0.00259(10) 0.0317(5) Uani d . 1 1 . .
Cl Cl1 1.35264(12) 0.50375(7) -0.11774(3) 0.0628(2) Uani d . 1 1 . .
Cl Cl2 1.31056(9) 0.33967(5) 0.01639(3) 0.04412(18) Uani d . 1 1 . .
N N1 0.7322(3) 0.40395(17) 0.13882(8) 0.0321(4) Uani d . 1 1 . .
O O1 0.6681(3) 0.04560(15) 0.35434(8) 0.0447(4) Uani d . 1 1 . .
H H1 0.5510 0.0045 0.3531 0.067 Uiso calc R 1 1 . .

loop_
_atom_site_aniso_label
_atom_site_aniso_U_11
_atom_site_aniso_U_22
_atom_site_aniso_U_33
_atom_site_aniso_U_12
_atom_site_aniso_U_13
_atom_site_aniso_U_23
C1 0.0295(12) 0.0359(10) 0.0290(10) -0.0003(9) 0.0016(9) 0.0003(8)
C2 0.0288(12) 0.0525(12) 0.0326(11) -0.0050(10) -0.0052(9) 0.0053(9)
C3 0.0249(12) 0.0454(12) 0.0355(11) -0.0058(10) 0.0016(9) 0.0011(9)
C4 0.0271(12) 0.0343(10) 0.0302(10) 0.0027(9) 0.0046(8) 0.0020(8)
C5 0.0230(12) 0.0556(14) 0.0382(12) 0.0002(10) -0.0027(10) 0.0068(10)
C6 0.0241(11) 0.0480(12) 0.0419(12) -0.0102(11) 0.0010(9) 0.0070(10)
C7 0.0270(11) 0.0325(10) 0.0319(11) 0.0014(9) -0.0015(9) 0.0009(8)
C8 0.0271(11) 0.0311(10) 0.0323(10) -0.0043(9) -0.0019(8) -0.0004(8)
C9 0.0368(13) 0.0421(11) 0.0424(12) 0.0024(10) 0.0006(11) 0.0075(10)
C10 0.0516(16) 0.0468(13) 0.0601(15) 0.0043(13) -0.0085(13) 0.0184(12)
C11 0.0582(17) 0.0521(14) 0.0403(13) -0.0114(13) -0.0060(12) 0.0166(11)
C12 0.0396(14) 0.0467(12) 0.0312(11) -0.0145(11) 0.0007(10) -0.0038(9)
C13 0.0323(12) 0.0321(10) 0.0309(11) -0.0072(8) -0.0015(9) -0.0021(8)
Cl1 0.0631(5) 0.0830(5) 0.0424(4) -0.0188(4) 0.0200(3) -0.0021(3)
Cl2 0.0381(3) 0.0505(3) 0.0437(3) 0.0092(3) 0.0070(3) -0.0034(2)
N1 0.0269(10) 0.0360(9) 0.0334(9) 0.0021(7) 0.0006(8) 0.0007(7)
O1 0.0372(10) 0.0563(9) 0.0407(8) -0.0109(8) -0.0033(7) 0.0166(7)

loop_
_atom_type_symbol
_atom_type_description
_atom_type_scat_dispersion_real
_atom_type_scat_dispersion_imag
_atom_type_scat_source
C C 0.0033 0.0016 'International Tables Vol C Tables 4.2.6.8 and 6.1.1.4'
H H 0.0000 0.0000 'International Tables Vol C Tables 4.2.6.8 and 6.1.1.4'
N N 0.0061 0.0033 'International Tables Vol C Tables 4.2.6.8 and 6.1.1.4'
O O 0.0106 0.0060 'International Tables Vol C Tables 4.2.6.8 and 6.1.1.4'
Cl Cl 0.1484 0.1585 'International Tables Vol C Tables 4.2.6.8 and 6.1.1.4'

loop_
_geom_angle_atom_site_label_1
_geom_angle_atom_site_label_2
_geom_angle_atom_site_label_3
_geom_angle_site_symmetry_1
_geom_angle_site_symmetry_3
_geom_angle
_geom_angle_publ_flag
O1 C1 C6 . . 123.22(19) ?
O1 C1 C2 . . 117.18(18) ?
C6 C1 C2 . . 119.58(18) ?
C3 C2 C1 . . 120.57(19) ?
C3 C2 H2 . . 119.7 ?
C1 C2 H2 . . 119.7 ?
C2 C3 C4 . . 119.86(19) ?
C2 C3 H3 . . 120.1 ?
C4 C3 H3 . . 120.1 ?
C5 C4 C3 . . 119.06(18) ?
C5 C4 N1 . . 118.29(18) ?
C3 C4 N1 . . 122.66(17) ?
C4 C5 C6 . . 121.3(2) ?
C4 C5 H5 . . 119.3 ?
C6 C5 H5 . . 119.3 ?
C1 C6 C5 . . 119.6(2) ?
C1 C6 H6 . . 120.2 ?
C5 C6 H6 . . 120.2 ?
N1 C7 C8 . . 123.66(19) ?
N1 C7 H7 . . 118.2 ?
C8 C7 H7 . . 118.2 ?
C9 C8 C13 . . 118.18(19) ?
C9 C8 C7 . . 121.20(19) ?
C13 C8 C7 . . 120.60(18) ?
C10 C9 C8 . . 121.0(2) ?
C10 C9 H9 . . 119.5 ?
C8 C9 H9 . . 119.5 ?
C9 C10 C11 . . 120.1(2) ?
C9 C10 H10 . . 119.9 ?
C11 C10 H10 . . 119.9 ?
C12 C11 C10 . . 119.6(2) ?
C12 C11 H11 . . 120.2 ?
C10 C11 H11 . . 120.2 ?
C11 C12 C13 . . 121.1(2) ?
C11 C12 Cl1 . . 118.21(17) ?
C13 C12 Cl1 . . 120.71(18) ?
C12 C13 C8 . . 119.9(2) ?
C12 C13 Cl2 . . 119.40(17) ?
C8 C13 Cl2 . . 120.68(15) ?
C7 N1 C4 . . 117.70(17) ?
C1 O1 H1 . . 109.5 ?

loop_
_geom_bond_atom_site_label_1
_geom_bond_atom_site_label_2
_geom_bond_site_symmetry_2
_geom_bond_distance
_geom_bond_publ_flag
C1 O1 . 1.365(2) ?
C1 C6 . 1.379(3) ?
C1 C2 . 1.382(3) ?
C2 C3 . 1.382(3) ?
C2 H2 . 0.9300 ?
C3 C4 . 1.388(3) ?
C3 H3 . 0.9300 ?
C4 C5 . 1.373(3) ?
C4 N1 . 1.430(2) ?
C5 C6 . 1.381(3) ?
C5 H5 . 0.9300 ?
C6 H6 . 0.9300 ?
C7 N1 . 1.270(3) ?
C7 C8 . 1.462(3) ?
C7 H7 . 0.9300 ?
C8 C9 . 1.390(3) ?
C8 C13 . 1.402(3) ?
C9 C10 . 1.378(3) ?
C9 H9 . 0.9300 ?
C10 C11 . 1.381(4) ?
C10 H10 . 0.9300 ?
C11 C12 . 1.366(3) ?
C11 H11 . 0.9300 ?
C12 C13 . 1.383(3) ?
C12 Cl1 . 1.737(2) ?
C13 Cl2 . 1.727(2) ?
O1 H1 . 0.8200 ?

loop_
_geom_hbond_atom_site_label_D
_geom_hbond_atom_site_label_H
_geom_hbond_atom_site_label_A
_geom_hbond_site_symmetry_A
_geom_hbond_distance_DH
_geom_hbond_distance_HA
_geom_hbond_distance_DA
_geom_hbond_angle_DHA
O1 H1 N1 3_645 0.82 1.99 2.811(3) 174

loop_
_geom_torsion_atom_site_label_1
_geom_torsion_atom_site_label_2
_geom_torsion_atom_site_label_3
_geom_torsion_atom_site_label_4
_geom_torsion_site_symmetry_1
_geom_torsion_site_symmetry_2
_geom_torsion_site_symmetry_3
_geom_torsion_site_symmetry_4
_geom_torsion
_geom_torsion_publ_flag
O1 C1 C2 C3 . . . . -179.00(19) ?
C6 C1 C2 C3 . . . . -0.8(3) ?
C1 C2 C3 C4 . . . . 0.2(3) ?
C2 C3 C4 C5 . . . . 1.3(3) ?
C2 C3 C4 N1 . . . . -178.85(18) ?
C3 C4 C5 C6 . . . . -2.1(3) ?
N1 C4 C5 C6 . . . . 177.97(19) ?
O1 C1 C6 C5 . . . . 178.0(2) ?
C2 C1 C6 C5 . . . . 0.0(3) ?
C4 C5 C6 C1 . . . . 1.5(3) ?
N1 C7 C8 C9 . . . . 6.8(3) ?
N1 C7 C8 C13 . . . . -171.26(19) ?
C13 C8 C9 C10 . . . . 1.8(3) ?
C7 C8 C9 C10 . . . . -176.3(2) ?
C8 C9 C10 C11 . . . . -0.1(4) ?
C9 C10 C11 C12 . . . . -0.8(4) ?
C10 C11 C12 C13 . . . . -0.2(3) ?
C10 C11 C12 Cl1 . . . . -179.07(19) ?
C11 C12 C13 C8 . . . . 2.0(3) ?
Cl1 C12 C13 C8 . . . . -179.16(15) ?
C11 C12 C13 Cl2 . . . . -179.20(17) ?
Cl1 C12 C13 Cl2 . . . . -0.4(2) ?
C9 C8 C13 C12 . . . . -2.8(3) ?
C7 C8 C13 C12 . . . . 175.34(18) ?
C9 C8 C13 Cl2 . . . . 178.46(15) ?
C7 C8 C13 Cl2 . . . . -3.4(3) ?
C8 C7 N1 C4 . . . . 177.33(18) ?
C5 C4 N1 C7 . . . . -133.5(2) ?
C3 C4 N1 C7 . . . . 46.7(3) ?

loop_
_cod_related_entry_id
_cod_related_entry_database
_cod_related_entry_code
1 ChemSpider 30656768
